data_8100363
loop_
_publ_author_name
'Budnyk, Sergii'
'Prots, Yurii'
'Kuz'ma, Yurii'
'Grin, Yuri'

_publ_section_title
;
The crystal structure of cerium decanickel tetraphosphide, CeNi~10~P~4~
;
_journal_issue 2
_journal_name_full 'Zeitschrift f\"ur Kristallographie - New Crystal Structures'
_journal_page_first 161
_journal_page_last 162
_journal_volume 218
_journal_year 2003
_chemical_formula_structural 'Ce Ni10 P4'
_chemical_formula_sum 'Ce Ni10 P4'
_chemical_formula_weight 851.10
_space_group_IT_number 62
_symmetry_cell_setting orthorhombic
_symmetry_space_group_name_Hall '-P 2ac 2n'
_symmetry_space_group_name_H-M 'P n m a'
_cell_angle_alpha 90.00
_cell_angle_beta 90.00
_cell_angle_gamma 90.00
_cell_formula_units_Z 4
_cell_length_a 9.2630(10)
_cell_length_b 3.6654(5)
_cell_length_c 22.092(3)
_cell_measurement_temperature 293(2)
_cell_volume 750.08(17)
_diffrn_ambient_temperature 293(2)
_exptl_crystal_density_diffrn 7.537
_cod_original_formula_sum 'Ce1 Ni10 P4'
_cod_database_code 8100363

loop_
_symmetry_equiv_pos_as_xyz
'x, y, z'
'-x+1/2, -y, z+1/2'
'x+1/2, -y+1/2, -z+1/2'
'-x, y+1/2, -z'
'-x, -y, -z'
'x-1/2, y, -z-1/2'
'-x-1/2, y-1/2, z-1/2'
'x, -y-1/2, z'

loop_
_atom_site_label
_atom_site_type_symbol
_atom_site_fract_x
_atom_site_fract_y
_atom_site_fract_z
_atom_site_U_iso_or_equiv
_atom_site_adp_type
_atom_site_occupancy
_atom_site_symmetry_multiplicity
_atom_site_Wyckoff_symbol
_atom_site_calc_flag
_atom_site_refinement_flags
_atom_site_disorder_assembly
_atom_site_disorder_group
Ce Ce 0.19962(5) 0.2500 0.89228(2) 0.00813(14) Uani 1 4 c S . . .
Ni1 Ni 0.01645(11) 0.2500 0.69305(5) 0.0091(2) Uani 1 4 c S . . .
Ni2 Ni 0.03506(11) 0.2500 0.03817(5) 0.0093(2) Uani 1 4 c S . . .
Ni3 Ni 0.04926(11) 0.2500 0.58265(5) 0.0098(2) Uani 1 4 c S . . .
Ni4 Ni 0.08224(10) 0.2500 0.46992(5) 0.0086(2) Uani 1 4 c S . . .
Ni5 Ni 0.16019(10) 0.2500 0.28380(5) 0.0083(2) Uani 1 4 c S . . .
Ni6 Ni 0.29631(10) 0.2500 0.17115(5) 0.0116(2) Uani 1 4 c S . . .
Ni7 Ni 0.30834(11) 0.2500 0.03457(5) 0.0097(2) Uani 1 4 c S . . .
Ni8 Ni 0.32609(11) 0.2500 0.59813(5) 0.0097(2) Uani 1 4 c S . . .
Ni9 Ni 0.40295(11) 0.2500 0.70287(5) 0.0086(2) Uani 1 4 c S . . .
Ni10 Ni 0.42357(10) 0.2500 0.27850(5) 0.0083(2) Uani 1 4 c S . . .
P1 P 0.0274(2) 0.2500 0.36930(10) 0.0082(4) Uani 1 4 c S . . .
P2 P 0.0635(2) 0.2500 0.13955(10) 0.0076(4) Uani 1 4 c S . . .
P3 P 0.2038(2) 0.2500 0.75530(10) 0.0084(4) Uani 1 4 c S . . .
P4 P 0.3141(2) 0.2500 0.50037(10) 0.0077(4) Uani 1 4 c S . . .

loop_
_atom_site_aniso_label
_atom_site_aniso_U_11
_atom_site_aniso_U_22
_atom_site_aniso_U_33
_atom_site_aniso_U_23
_atom_site_aniso_U_13
_atom_site_aniso_U_12
Ce 0.0100(2) 0.0084(2) 0.0060(2) 0.000 -0.00009(15) 0.000
Ni1 0.0129(5) 0.0086(5) 0.0057(5) 0.000 -0.0004(4) 0.000
Ni2 0.0095(5) 0.0105(5) 0.0078(6) 0.000 -0.0008(4) 0.000
Ni3 0.0132(5) 0.0084(5) 0.0078(6) 0.000 0.0033(4) 0.000
Ni4 0.0084(4) 0.0108(5) 0.0066(5) 0.000 -0.0010(4) 0.000
Ni5 0.0085(4) 0.0096(5) 0.0067(5) 0.000 0.0009(4) 0.000
Ni6 0.0085(5) 0.0133(5) 0.0130(6) 0.000 -0.0022(4) 0.000
Ni7 0.0093(4) 0.0076(5) 0.0123(6) 0.000 -0.0003(4) 0.000
Ni8 0.0133(5) 0.0093(5) 0.0064(5) 0.000 -0.0020(4) 0.000
Ni9 0.0116(4) 0.0084(5) 0.0058(5) 0.000 0.0002(4) 0.000
Ni10 0.0075(4) 0.0102(5) 0.0073(5) 0.000 -0.0007(4) 0.000
P1 0.0094(8) 0.0078(9) 0.0074(10) 0.000 0.0004(7) 0.000
P2 0.0090(8) 0.0086(9) 0.0052(10) 0.000 0.0009(7) 0.000
P3 0.0093(8) 0.0071(9) 0.0088(11) 0.000 0.0007(7) 0.000
P4 0.0081(8) 0.0079(9) 0.0070(10) 0.000 -0.0015(7) 0.000
